data_4326069
loop_
_publ_author_name
'Hua He'
'Chauntae Tyson'
'Svilen Bobev'

_publ_section_title
;
 Eight-Coordinated Arsenic in the Zintl Phases RbCd4As3 and RbZn4As3:
 Synthesis and Structural Characterization
;
_journal_name_full 'Inorganic Chemistry'
_journal_page_first 8375
_journal_page_last 8383
_journal_paper_doi 10.1021/ic2009418
_journal_volume 50
_journal_year 2011
_chemical_formula_moiety 'P3 Cd4, K'
_chemical_formula_sum 'Cd4 K P3'
_chemical_formula_weight 581.61
_chemical_name_systematic
; 
 ? 
;
_space_group_IT_number 166
_symmetry_cell_setting hexagonal
_symmetry_space_group_name_Hall '-R 3 2"'
_symmetry_space_group_name_H-M 'R -3 m :H'
_atom_sites_solution_primary direct
_atom_sites_solution_secondary difmap
_audit_creation_method SHELXL-97
_cell_angle_alpha 90.00
_cell_angle_beta 90.00
_cell_angle_gamma 120.00
_cell_formula_units_Z 3
_cell_length_a 4.3534(7)
_cell_length_b 4.3534(7)
_cell_length_c 35.381(8)
_cell_measurement_reflns_used 772
_cell_measurement_temperature 200(2)
_cell_measurement_theta_max 27.22
_cell_measurement_theta_min 3.45
_cell_volume 580.71(19)
_computing_cell_refinement 'Bruker SMART'
_computing_data_collection 'Bruker SMART'
_computing_data_reduction 'Bruker SAINT'
_computing_molecular_graphics 'Bruker SHELXTL'
_computing_publication_material 'Bruker SHELXTL'
_computing_structure_refinement 'SHELXL-97 (Sheldrick, 1997)'
_computing_structure_solution 'SHELXS-97 (Sheldrick, 1990)'
_diffrn_ambient_temperature 200(2)
_diffrn_measured_fraction_theta_full 1.000
_diffrn_measured_fraction_theta_max 1.000
_diffrn_radiation_monochromator graphite
_diffrn_radiation_source 'fine-focus sealed tube'
_diffrn_radiation_type MoK\a
_diffrn_radiation_wavelength 0.71073
_diffrn_reflns_av_R_equivalents 0.0480
_diffrn_reflns_av_sigmaI/netI 0.0218
_diffrn_reflns_limit_h_max 5
_diffrn_reflns_limit_h_min -5
_diffrn_reflns_limit_k_max 5
_diffrn_reflns_limit_k_min -5
_diffrn_reflns_limit_l_max 47
_diffrn_reflns_limit_l_min -47
_diffrn_reflns_number 2319
_diffrn_reflns_theta_full 28.29
_diffrn_reflns_theta_max 28.29
_diffrn_reflns_theta_min 1.73
_exptl_absorpt_coefficient_mu 11.882
_exptl_absorpt_correction_T_max 0.7885
_exptl_absorpt_correction_T_min 0.4654
_exptl_absorpt_correction_type multi-scan
_exptl_absorpt_process_details
;
SADABS (Sheldrick, 2003)
;
_exptl_crystal_colour black
_exptl_crystal_density_diffrn 4.989
_exptl_crystal_description plate
_exptl_crystal_F_000 768
_exptl_crystal_size_max 0.08
_exptl_crystal_size_mid 0.07
_exptl_crystal_size_min 0.02
_refine_diff_density_max 0.975
_refine_diff_density_min -0.884
_refine_diff_density_rms 0.242
_refine_ls_extinction_coef 0.0003(2)
_refine_ls_extinction_expression Fc^*^=kFc[1+0.001xFc^2^\l^3^/sin(2\q)]^-1/4^
_refine_ls_extinction_method SHELXL
_refine_ls_goodness_of_fit_ref 1.137
_refine_ls_matrix_type full
_refine_ls_number_parameters 15
_refine_ls_number_reflns 228
_refine_ls_number_restraints 0
_refine_ls_restrained_S_all 1.137
_refine_ls_R_factor_all 0.0268
_refine_ls_R_factor_gt 0.0250
_refine_ls_shift/su_max 0.000
_refine_ls_shift/su_mean 0.000
_refine_ls_structure_factor_coef Fsqd
_refine_ls_weighting_details 'calc w=1/[\s^2^(Fo^2^)+(0.0435P)^2^+0.7235P] where P=(Fo^2^+2Fc^2^)/3'
_refine_ls_weighting_scheme calc
_refine_ls_wR_factor_gt 0.0674
_refine_ls_wR_factor_ref 0.0680
_reflns_number_gt 221
_reflns_number_total 228
_reflns_threshold_expression >2sigma(I)
_cod_data_source_file ic2009418_si_002_KCd4P3.cif
_cod_data_source_block KCd4P3
_cod_original_sg_symbol_H-M 'R -3 m'
_cod_database_code 4326069

loop_
_symmetry_equiv_pos_as_xyz
'x, y, z'
'-y, x-y, z'
'-x+y, -x, z'
'y, x, -z'
'x-y, -y, -z'
'-x, -x+y, -z'
'x+2/3, y+1/3, z+1/3'
'-y+2/3, x-y+1/3, z+1/3'
'-x+y+2/3, -x+1/3, z+1/3'
'y+2/3, x+1/3, -z+1/3'
'x-y+2/3, -y+1/3, -z+1/3'
'-x+2/3, -x+y+1/3, -z+1/3'
'x+1/3, y+2/3, z+2/3'
'-y+1/3, x-y+2/3, z+2/3'
'-x+y+1/3, -x+2/3, z+2/3'
'y+1/3, x+2/3, -z+2/3'
'x-y+1/3, -y+2/3, -z+2/3'
'-x+1/3, -x+y+2/3, -z+2/3'
'-x, -y, -z'
'y, -x+y, -z'
'x-y, x, -z'
'-y, -x, z'
'-x+y, y, z'
'x, x-y, z'
'-x+2/3, -y+1/3, -z+1/3'
'y+2/3, -x+y+1/3, -z+1/3'
'x-y+2/3, x+1/3, -z+1/3'
'-y+2/3, -x+1/3, z+1/3'
'-x+y+2/3, y+1/3, z+1/3'
'x+2/3, x-y+1/3, z+1/3'
'-x+1/3, -y+2/3, -z+2/3'
'y+1/3, -x+y+2/3, -z+2/3'
'x-y+1/3, x+2/3, -z+2/3'
'-y+1/3, -x+2/3, z+2/3'
'-x+y+1/3, y+2/3, z+2/3'
'x+1/3, x-y+2/3, z+2/3'

loop_
_atom_site_label
_atom_site_type_symbol
_atom_site_fract_x
_atom_site_fract_y
_atom_site_fract_z
_atom_site_U_iso_or_equiv
_atom_site_adp_type
_atom_site_occupancy
_atom_site_symmetry_multiplicity
_atom_site_calc_flag
_atom_site_refinement_flags
K K 0.0000 0.0000 0.5000 0.0170(6) Uani 1 12 d S
Cd1 Cd 0.0000 0.0000 0.09027(2) 0.0178(3) Uani 1 6 d S
Cd2 Cd 0.0000 0.0000 0.301772(18) 0.0215(3) Uani 1 6 d S
P1 P 0.0000 0.0000 0.22904(7) 0.0121(5) Uani 1 6 d S
P2 P 0.0000 0.0000 0.0000 0.0150(7) Uani 1 12 d S

loop_
_atom_site_aniso_label
_atom_site_aniso_U_11
_atom_site_aniso_U_22
_atom_site_aniso_U_33
_atom_site_aniso_U_23
_atom_site_aniso_U_13
_atom_site_aniso_U_12
K 0.0168(9) 0.0168(9) 0.0172(13) 0.000 0.000 0.0084(4)
Cd1 0.0103(3) 0.0103(3) 0.0329(5) 0.000 0.000 0.00513(16)
Cd2 0.0231(4) 0.0231(4) 0.0181(4) 0.000 0.000 0.01156(18)
P1 0.0085(7) 0.0085(7) 0.0194(11) 0.000 0.000 0.0042(4)
P2 0.0094(10) 0.0094(10) 0.0261(17) 0.000 0.000 0.0047(5)

loop_
_atom_type_symbol
_atom_type_description
_atom_type_scat_dispersion_real
_atom_type_scat_dispersion_imag
_atom_type_scat_source
K K 0.2009 0.2494 'International Tables Vol C Tables 4.2.6.8 and 6.1.1.4'
P P 0.1023 0.0942 'International Tables Vol C Tables 4.2.6.8 and 6.1.1.4'
Cd Cd -0.8075 1.2024 'International Tables Vol C Tables 4.2.6.8 and 6.1.1.4'

loop_
_geom_angle_atom_site_label_1
_geom_angle_atom_site_label_2
_geom_angle_atom_site_label_3
_geom_angle
_geom_angle_site_symmetry_1
_geom_angle_site_symmetry_3
P1 K P1 180.0 31_445 7
P1 K P1 81.20(5) 31_445 31
P1 K P1 98.80(5) 7 31
P1 K P1 98.80(5) 31_445 7_445
P1 K P1 81.20(5) 7 7_445
P1 K P1 180.0 31 7_445
P1 K P1 81.20(5) 31_445 31_545
P1 K P1 98.80(5) 7 31_545
P1 K P1 81.20(5) 31 31_545
P1 K P1 98.80(5) 7_445 31_545
P1 K P1 98.80(5) 31_445 7_455
P1 K P1 81.20(5) 7 7_455
P1 K P1 98.80(5) 31 7_455
P1 K P1 81.20(5) 7_445 7_455
P1 K P1 180.00(6) 31_545 7_455
P1 K Cd1 137.649(16) 31_445 31
P1 K Cd1 42.351(16) 7 31
P1 K Cd1 88.36(4) 31 31
P1 K Cd1 91.64(4) 7_445 31
P1 K Cd1 137.648(16) 31_545 31
P1 K Cd1 42.352(16) 7_455 31
P1 K Cd1 42.351(16) 31_445 7_445
P1 K Cd1 137.649(16) 7 7_445
P1 K Cd1 91.64(4) 31 7_445
P1 K Cd1 88.36(4) 7_445 7_445
P1 K Cd1 42.352(16) 31_545 7_445
P1 K Cd1 137.648(16) 7_455 7_445
Cd1 K Cd1 180.0 31 7_445
P1 K Cd1 88.36(4) 31_445 31_445
P1 K Cd1 91.64(4) 7 31_445
P1 K Cd1 137.649(16) 31 31_445
P1 K Cd1 42.351(16) 7_445 31_445
P1 K Cd1 137.648(16) 31_545 31_445
P1 K Cd1 42.352(16) 7_455 31_445
Cd1 K Cd1 72.275(19) 31 31_445
Cd1 K Cd1 107.725(19) 7_445 31_445
P1 K Cd1 91.64(4) 31_445 7
P1 K Cd1 88.36(4) 7 7
P1 K Cd1 42.351(16) 31 7
P1 K Cd1 137.649(16) 7_445 7
P1 K Cd1 42.352(16) 31_545 7
P1 K Cd1 137.648(16) 7_455 7
Cd1 K Cd1 107.725(19) 31 7
Cd1 K Cd1 72.275(19) 7_445 7
Cd1 K Cd1 180.0 31_445 7
P1 K Cd1 42.352(16) 31_445 7_455
P1 K Cd1 137.648(16) 7 7_455
P1 K Cd1 42.352(16) 31 7_455
P1 K Cd1 137.648(16) 7_445 7_455
P1 K Cd1 91.64(4) 31_545 7_455
P1 K Cd1 88.36(4) 7_455 7_455
Cd1 K Cd1 107.725(19) 31 7_455
Cd1 K Cd1 72.275(19) 7_445 7_455
Cd1 K Cd1 107.725(19) 31_445 7_455
Cd1 K Cd1 72.275(19) 7 7_455
P1 K Cd1 137.648(16) 31_445 31_545
P1 K Cd1 42.352(16) 7 31_545
P1 K Cd1 137.648(16) 31 31_545
P1 K Cd1 42.352(16) 7_445 31_545
P1 K Cd1 88.36(4) 31_545 31_545
P1 K Cd1 91.64(4) 7_455 31_545
Cd1 K Cd1 72.275(19) 31 31_545
Cd1 K Cd1 107.725(19) 7_445 31_545
Cd1 K Cd1 72.275(19) 31_445 31_545
Cd1 K Cd1 107.725(19) 7 31_545
Cd1 K Cd1 180.000(17) 7_455 31_545
P1 Cd1 P1 116.34(3) 25 25_445
P1 Cd1 P1 116.34(3) 25 25_455
P1 Cd1 P1 116.34(3) 25_445 25_455
P1 Cd1 Cd2 120.10(4) 25 25_445
P1 Cd1 Cd2 50.75(5) 25_445 25_445
P1 Cd1 Cd2 120.10(4) 25_455 25_445
P1 Cd1 Cd2 50.75(5) 25 25
P1 Cd1 Cd2 120.10(4) 25_445 25
P1 Cd1 Cd2 120.10(4) 25_455 25
Cd2 Cd1 Cd2 83.76(2) 25_445 25
P1 Cd1 Cd2 120.10(4) 25 25_455
P1 Cd1 Cd2 120.10(4) 25_445 25_455
P1 Cd1 Cd2 50.74(5) 25_455 25_455
Cd2 Cd1 Cd2 83.76(2) 25_445 25_455
Cd2 Cd1 Cd2 83.76(2) 25 25_455
P1 Cd1 K 61.58(4) 25 13_554
P1 Cd1 K 121.75(6) 25_445 13_554
P1 Cd1 K 61.58(4) 25_455 13_554
Cd2 Cd1 K 172.49(2) 25_445 13_554
Cd2 Cd1 K 101.774(15) 25 13_554
Cd2 Cd1 K 101.774(15) 25_455 13_554
P1 Cd1 K 121.75(6) 25 13_444
P1 Cd1 K 61.58(4) 25_445 13_444
P1 Cd1 K 61.58(4) 25_455 13_444
Cd2 Cd1 K 101.774(14) 25_445 13_444
Cd2 Cd1 K 172.49(2) 25 13_444
Cd2 Cd1 K 101.774(15) 25_455 13_444
K Cd1 K 72.277(19) 13_554 13_444
P1 Cd1 K 61.58(4) 25 13_544
P1 Cd1 K 61.58(4) 25_445 13_544
P1 Cd1 K 121.75(6) 25_455 13_544
Cd2 Cd1 K 101.775(14) 25_445 13_544
Cd2 Cd1 K 101.774(15) 25 13_544
Cd2 Cd1 K 172.49(2) 25_455 13_544
K Cd1 K 72.277(19) 13_554 13_544
K Cd1 K 72.277(19) 13_444 13_544
P1 Cd2 P2 113.957(14) . 7
P1 Cd2 P2 113.957(14) . 7_445
P2 Cd2 P2 104.637(16) 7 7_445
P1 Cd2 P2 113.956(14) . 7_455
P2 Cd2 P2 104.637(16) 7 7_455
P2 Cd2 P2 104.637(16) 7_445 7_455
P1 Cd2 Cd1 50.431(16) . 25_445
P2 Cd2 Cd1 127.654(7) 7 25_445
P2 Cd2 Cd1 63.526(19) 7_445 25_445
P2 Cd2 Cd1 127.653(8) 7_455 25_445
P1 Cd2 Cd1 50.431(16) . 25
P2 Cd2 Cd1 63.526(18) 7 25
P2 Cd2 Cd1 127.654(7) 7_445 25
P2 Cd2 Cd1 127.653(7) 7_455 25
Cd1 Cd2 Cd1 83.76(2) 25_445 25
P1 Cd2 Cd1 50.431(16) . 25_455
P2 Cd2 Cd1 127.653(7) 7 25_455
P2 Cd2 Cd1 127.653(7) 7_445 25_455
P2 Cd2 Cd1 63.525(19) 7_455 25_455
Cd1 Cd2 Cd1 83.76(2) 25_445 25_455
Cd1 Cd2 Cd1 83.76(2) 25 25_455
P1 Cd2 Cd2 131.621(18) . 31
P2 Cd2 Cd2 52.318(8) 7 31
P2 Cd2 Cd2 114.42(3) 7_445 31
P2 Cd2 Cd2 52.319(8) 7_455 31
Cd1 Cd2 Cd2 177.95(3) 25_445 31
Cd1 Cd2 Cd2 97.757(16) 25 31
Cd1 Cd2 Cd2 97.757(16) 25_455 31
P1 Cd2 Cd2 131.621(18) . 31_445
P2 Cd2 Cd2 114.42(3) 7 31_445
P2 Cd2 Cd2 52.318(8) 7_445 31_445
P2 Cd2 Cd2 52.319(8) 7_455 31_445
Cd1 Cd2 Cd2 97.757(16) 25_445 31_445
Cd1 Cd2 Cd2 177.95(3) 25 31_445
Cd1 Cd2 Cd2 97.757(16) 25_455 31_445
Cd2 Cd2 Cd2 80.69(3) 31 31_445
P1 Cd2 Cd2 131.621(18) . 31_545
P2 Cd2 Cd2 52.319(8) 7 31_545
P2 Cd2 Cd2 52.319(8) 7_445 31_545
P2 Cd2 Cd2 114.42(3) 7_455 31_545
Cd1 Cd2 Cd2 97.757(16) 25_445 31_545
Cd1 Cd2 Cd2 97.757(16) 25 31_545
Cd1 Cd2 Cd2 177.95(3) 25_455 31_545
Cd2 Cd2 Cd2 80.69(3) 31 31_545
Cd2 Cd2 Cd2 80.69(3) 31_445 31_545
Cd1 P1 Cd1 116.34(3) 25 25_445
Cd1 P1 Cd1 116.34(3) 25 25_455
Cd1 P1 Cd1 116.34(3) 25_445 25_455
Cd1 P1 Cd2 78.83(5) 25 .
Cd1 P1 Cd2 78.83(5) 25_445 .
Cd1 P1 Cd2 78.83(5) 25_455 .
Cd1 P1 K 149.89(8) 25 13_444
Cd1 P1 K 76.07(3) 25_445 13_444
Cd1 P1 K 76.07(3) 25_455 13_444
Cd2 P1 K 131.28(3) . 13_444
Cd1 P1 K 76.07(3) 25 13_554
Cd1 P1 K 149.89(8) 25_445 13_554
Cd1 P1 K 76.07(3) 25_455 13_554
Cd2 P1 K 131.28(3) . 13_554
K P1 K 81.20(5) 13_444 13_554
Cd1 P1 K 76.07(3) 25 13_544
Cd1 P1 K 76.07(3) 25_445 13_544
Cd1 P1 K 149.89(8) 25_455 13_544
Cd2 P1 K 131.28(3) . 13_544
K P1 K 81.20(5) 13_444 13_544
K P1 K 81.20(5) 13_554 13_544
Cd2 P2 Cd2 180.00(2) 25 13_444
Cd2 P2 Cd2 104.640(16) 25 25_445
Cd2 P2 Cd2 75.360(16) 13_444 25_445
Cd2 P2 Cd2 75.360(16) 25 13_554
Cd2 P2 Cd2 104.640(16) 13_444 13_554
Cd2 P2 Cd2 180.00(2) 25_445 13_554
Cd2 P2 Cd2 75.361(16) 25 13_544
Cd2 P2 Cd2 104.639(16) 13_444 13_544
Cd2 P2 Cd2 75.361(16) 25_445 13_544
Cd2 P2 Cd2 104.639(16) 13_554 13_544
Cd2 P2 Cd2 104.639(16) 25 25_455
Cd2 P2 Cd2 75.361(16) 13_444 25_455
Cd2 P2 Cd2 104.639(16) 25_445 25_455
Cd2 P2 Cd2 75.361(16) 13_554 25_455
Cd2 P2 Cd2 180.00(2) 13_544 25_455

loop_
_geom_bond_atom_site_label_1
_geom_bond_atom_site_label_2
_geom_bond_distance
_geom_bond_site_symmetry_2
K P1 3.3447(16) 31_445
K P1 3.3447(16) 7
K P1 3.3447(16) 31
K P1 3.3447(16) 7_445
K P1 3.3447(16) 31_545
K P1 3.3447(16) 7_455
K Cd1 3.6910(8) 31
K Cd1 3.6910(8) 7_445
K Cd1 3.6910(8) 31_445
K Cd1 3.6910(8) 7
K Cd1 3.6910(8) 7_455
K Cd1 3.6910(8) 31_545
Cd1 P1 2.5620(6) 25
Cd1 P1 2.5620(6) 25_445
Cd1 P1 2.5620(6) 25_455
Cd1 Cd2 3.2607(8) 25_445
Cd1 Cd2 3.2607(8) 25
Cd1 Cd2 3.2607(8) 25_455
Cd1 K 3.6910(8) 13_554
Cd1 K 3.6910(8) 13_444
Cd1 K 3.6910(8) 13_544
Cd2 P1 2.574(2) .
Cd2 P2 2.7504(5) 7
Cd2 P2 2.7504(5) 7_445
Cd2 P2 2.7504(5) 7_455
Cd2 Cd1 3.2606(8) 25_445
Cd2 Cd1 3.2606(8) 25
Cd2 Cd1 3.2606(8) 25_455
Cd2 Cd2 3.3622(10) 31
Cd2 Cd2 3.3622(10) 31_445
Cd2 Cd2 3.3622(10) 31_545
P1 Cd1 2.5620(6) 25
P1 Cd1 2.5620(6) 25_445
P1 Cd1 2.5620(6) 25_455
P1 K 3.3447(16) 13_444
P1 K 3.3447(16) 13_554
P1 K 3.3448(16) 13_544
P2 Cd2 2.7503(5) 25
P2 Cd2 2.7503(5) 13_444
P2 Cd2 2.7503(5) 25_445
P2 Cd2 2.7503(5) 13_554
P2 Cd2 2.7503(5) 13_544
P2 Cd2 2.7503(5) 25_455
